data_2225984
loop_
_publ_author_name
'Farag, Abeer Mohamed'
'Teoh, Siang Guan'
'Osman, Hasnah'
'Chantrapromma, Suchada'
'Fun, Hoong-Kun'

_publ_section_title
;
 (<i>E</i>)-1-[(2-Amino-5-nitrophenyl)iminiomethyl]naphthalen-2-olate
;
_journal_coeditor_code SJ2769
_journal_issue 5
_journal_name_full 'Acta Crystallographica Section E'
_journal_page_first o1227
_journal_page_last o1228
_journal_paper_doi 10.1107/S1600536810014923
_journal_volume 66
_journal_year 2010
_chemical_formula_iupac 'C17 H13 N3 O3'
_chemical_formula_moiety 'C17 H13 N3 O3'
_chemical_formula_sum 'C17 H13 N3 O3'
_chemical_formula_weight 307.30
_chemical_name_systematic
;
(<i>E</i>)-1-[(2-Amino-5-nitrophenyl)iminiomethyl]naphthalen-2-olate
;
_space_group_IT_number 14
_symmetry_cell_setting monoclinic
_symmetry_space_group_name_Hall '-P 2ybc'
_symmetry_space_group_name_H-M 'P 1 21/c 1'
_atom_sites_solution_hydrogens geom
_atom_sites_solution_primary direct
_atom_sites_solution_secondary difmap
_audit_creation_method SHELXL-97
_cell_angle_alpha 90.00
_cell_angle_beta 103.548(12)
_cell_angle_gamma 90.00
_cell_formula_units_Z 4
_cell_length_a 10.369(4)
_cell_length_b 4.6442(18)
_cell_length_c 28.539(9)
_cell_measurement_reflns_used 3887
_cell_measurement_temperature 100
_cell_measurement_theta_max 30.00
_cell_measurement_theta_min 1.47
_cell_volume 1336.1(8)
_computing_cell_refinement 'SAINT (Bruker, 2009)'
_computing_data_collection 'APEX2 (Bruker, 2009)'
_computing_data_reduction 'SAINT (Bruker, 2009)'
_computing_molecular_graphics 'SHELXTL (Sheldrick, 2008)'
_computing_publication_material
;
SHELXTL (Sheldrick, 2008) and PLATON (Spek, 2009)
;
_computing_structure_refinement 'SHELXTL (Sheldrick, 2008)'
_computing_structure_solution 'SHELXTL (Sheldrick, 2008)'
_diffrn_ambient_temperature 100
_diffrn_measured_fraction_theta_full 0.995
_diffrn_measured_fraction_theta_max 0.995
_diffrn_measurement_device_type 'Bruker APEXII DUO CCD area-detector'
_diffrn_measurement_method '\f and \w scans'
_diffrn_radiation_monochromator graphite
_diffrn_radiation_source 'sealed tube'
_diffrn_radiation_type MoK\a
_diffrn_radiation_wavelength 0.71073
_diffrn_reflns_av_R_equivalents 0.0574
_diffrn_reflns_av_sigmaI/netI 0.0699
_diffrn_reflns_limit_h_max 13
_diffrn_reflns_limit_h_min -14
_diffrn_reflns_limit_k_max 6
_diffrn_reflns_limit_k_min -6
_diffrn_reflns_limit_l_max 40
_diffrn_reflns_limit_l_min -39
_diffrn_reflns_number 14018
_diffrn_reflns_theta_full 30.00
_diffrn_reflns_theta_max 30.00
_diffrn_reflns_theta_min 1.47
_diffrn_standards_number 0
_exptl_absorpt_coefficient_mu 0.108
_exptl_absorpt_correction_T_max 0.9960
_exptl_absorpt_correction_T_min 0.9500
_exptl_absorpt_correction_type multi-scan
_exptl_absorpt_process_details '(SADABS; Bruker, 2009)'
_exptl_crystal_colour Red
_exptl_crystal_density_diffrn 1.528
_exptl_crystal_density_method 'not measured'
_exptl_crystal_description Plate
_exptl_crystal_F_000 640
_exptl_crystal_size_max 0.48
_exptl_crystal_size_mid 0.10
_exptl_crystal_size_min 0.04
_refine_diff_density_max 0.363
_refine_diff_density_min -0.303
_refine_ls_extinction_method none
_refine_ls_goodness_of_fit_ref 1.015
_refine_ls_hydrogen_treatment mixed
_refine_ls_matrix_type full
_refine_ls_number_parameters 220
_refine_ls_number_reflns 3887
_refine_ls_number_restraints 0
_refine_ls_restrained_S_all 1.015
_refine_ls_R_factor_all 0.1092
_refine_ls_R_factor_gt 0.0565
_refine_ls_shift/su_max 0.001
_refine_ls_shift/su_mean 0.000
_refine_ls_structure_factor_coef Fsqd
_refine_ls_weighting_details 'calc w=1/[\s^2^(Fo^2^)+(0.0590P)^2^+0.6347P] where P=(Fo^2^+2Fc^2^)/3'
_refine_ls_weighting_scheme calc
_refine_ls_wR_factor_gt 0.1238
_refine_ls_wR_factor_ref 0.1511
_reflns_number_gt 2341
_reflns_number_total 3887
_reflns_threshold_expression I>2\s(I)
_cod_data_source_file sj2769.cif
_cod_data_source_block I
_cod_depositor_comments
;
The following automatic conversions were performed:
'_symmetry_cell_setting' value 'Monoclinic' changed to 'monoclinic'
according to '/home/saulius/struct/CIF-dictionaries/cif_core.dic'
dictionary named 'cif_core.dic' version 2.4.1 from 2010-06-29.

Automatic conversion script
Id: cif_fix_enum 1527 2010-12-29 10:47:43Z saulius 
;
_cod_original_sg_symbol_H-M 'P 21/c'
_cod_database_code 2225984
_cod_database_fobs_code 2225984

loop_
_symmetry_equiv_pos_as_xyz
'x, y, z'
'-x, y+1/2, -z+1/2'
'-x, -y, -z'
'x, -y-1/2, z-1/2'

loop_
_atom_site_type_symbol
_atom_site_label
_atom_site_fract_x
_atom_site_fract_y
_atom_site_fract_z
_atom_site_U_iso_or_equiv
_atom_site_adp_type
_atom_site_calc_flag
_atom_site_refinement_flags
_atom_site_occupancy
_atom_site_disorder_assembly
_atom_site_disorder_group
O O1 0.82332(14) -0.0589(3) 0.96873(5) 0.0254(4) Uani d . 1 . .
O O2 1.22099(15) -0.6304(4) 0.76236(5) 0.0338(4) Uani d . 1 . .
O O3 1.09865(15) -0.2495(4) 0.74798(5) 0.0317(4) Uani d . 1 . .
N N1 0.92876(16) -0.1176(4) 0.89879(5) 0.0198(4) Uani d . 1 . .
H H1N1 0.911(3) -0.151(6) 0.9315(10) 0.053(8) Uiso d . 1 . .
N N2 1.08296(18) -0.4892(5) 0.96268(6) 0.0250(4) Uani d . 1 . .
H H1N2 1.068(2) -0.318(6) 0.9746(9) 0.038(7) Uiso d . 1 . .
H H2N2 1.134(2) -0.630(6) 0.9828(9) 0.036(7) Uiso d . 1 . .
N N3 1.15214(17) -0.4461(4) 0.77485(6) 0.0254(4) Uani d . 1 . .
C C1 1.02284(18) -0.2851(5) 0.88271(6) 0.0189(4) Uani d . 1 . .
C C2 1.09971(19) -0.4753(5) 0.91675(6) 0.0200(4) Uani d . 1 . .
C C3 1.1889(2) -0.6596(5) 0.90188(7) 0.0231(5) Uani d . 1 . .
H H3A 1.2383 -0.7889 0.9238 0.028 Uiso calc R 1 . .
C C4 1.2048(2) -0.6533(5) 0.85552(7) 0.0234(5) Uani d . 1 . .
H H4A 1.2636 -0.7783 0.8458 0.028 Uiso calc R 1 . .
C C5 1.13185(19) -0.4580(5) 0.82357(6) 0.0215(4) Uani d . 1 . .
C C6 1.04003(19) -0.2757(5) 0.83600(6) 0.0216(4) Uani d . 1 . .
H H6A 0.9907 -0.1492 0.8135 0.026 Uiso calc R 1 . .
C C7 0.84656(19) 0.0765(5) 0.87499(6) 0.0196(4) Uani d . 1 . .
H H7A 0.8514 0.1269 0.8439 0.023 Uiso calc R 1 . .
C C8 0.75161(19) 0.2092(5) 0.89575(6) 0.0194(4) Uani d . 1 . .
C C9 0.7424(2) 0.1231(5) 0.94325(6) 0.0211(4) Uani d . 1 . .
C C10 0.6390(2) 0.2452(5) 0.96265(6) 0.0243(5) Uani d . 1 . .
H H10A 0.6300 0.1872 0.9929 0.029 Uiso calc R 1 . .
C C11 0.5547(2) 0.4420(5) 0.93792(7) 0.0242(5) Uani d . 1 . .
H H11A 0.4894 0.5173 0.9518 0.029 Uiso calc R 1 . .
C C12 0.56177(19) 0.5396(5) 0.89118(6) 0.0208(4) Uani d . 1 . .
C C13 0.4720(2) 0.7454(5) 0.86662(7) 0.0239(5) Uani d . 1 . .
H H13A 0.4088 0.8222 0.8814 0.029 Uiso calc R 1 . .
C C14 0.4757(2) 0.8357(5) 0.82110(7) 0.0252(5) Uani d . 1 . .
H H14A 0.4148 0.9701 0.8049 0.030 Uiso calc R 1 . .
C C15 0.5722(2) 0.7223(5) 0.79976(6) 0.0230(5) Uani d . 1 . .
H H15A 0.5758 0.7834 0.7691 0.028 Uiso calc R 1 . .
C C16 0.66212(19) 0.5223(5) 0.82295(6) 0.0214(4) Uani d . 1 . .
H H16A 0.7258 0.4515 0.8078 0.026 Uiso calc R 1 . .
C C17 0.65970(19) 0.4222(5) 0.86945(6) 0.0188(4) Uani d . 1 . .

loop_
_atom_site_aniso_label
_atom_site_aniso_U_11
_atom_site_aniso_U_22
_atom_site_aniso_U_33
_atom_site_aniso_U_12
_atom_site_aniso_U_13
_atom_site_aniso_U_23
O1 0.0339(8) 0.0264(9) 0.0168(6) 0.0063(7) 0.0075(6) 0.0041(6)
O2 0.0391(9) 0.0402(11) 0.0257(7) 0.0115(8) 0.0148(7) -0.0053(7)
O3 0.0429(9) 0.0331(10) 0.0218(7) 0.0053(8) 0.0127(6) 0.0051(7)
N1 0.0263(8) 0.0187(10) 0.0156(7) -0.0005(7) 0.0069(6) -0.0004(7)
N2 0.0335(10) 0.0246(11) 0.0176(8) 0.0047(9) 0.0075(7) 0.0008(8)
N3 0.0306(9) 0.0270(11) 0.0204(8) 0.0009(8) 0.0097(7) -0.0028(7)
C1 0.0249(9) 0.0159(11) 0.0177(8) -0.0038(8) 0.0085(7) -0.0033(7)
C2 0.0245(9) 0.0185(12) 0.0177(8) -0.0038(9) 0.0063(7) -0.0012(8)
C3 0.0257(10) 0.0203(12) 0.0237(9) 0.0012(9) 0.0065(8) 0.0008(8)
C4 0.0260(10) 0.0207(12) 0.0249(9) 0.0014(9) 0.0086(8) -0.0032(8)
C5 0.0250(9) 0.0247(13) 0.0160(8) -0.0022(9) 0.0075(7) -0.0033(8)
C6 0.0268(9) 0.0208(12) 0.0173(8) -0.0022(9) 0.0053(7) -0.0005(8)
C7 0.0262(9) 0.0171(11) 0.0155(8) -0.0028(8) 0.0049(7) -0.0001(7)
C8 0.0250(9) 0.0178(11) 0.0152(8) -0.0017(8) 0.0046(7) -0.0003(8)
C9 0.0284(10) 0.0182(11) 0.0165(8) -0.0003(9) 0.0045(7) 0.0000(8)
C10 0.0343(11) 0.0246(13) 0.0158(8) 0.0029(10) 0.0098(8) 0.0029(8)
C11 0.0289(10) 0.0241(13) 0.0211(9) 0.0016(9) 0.0093(8) -0.0007(8)
C12 0.0249(9) 0.0190(12) 0.0182(8) -0.0031(9) 0.0047(7) -0.0005(8)
C13 0.0270(10) 0.0233(13) 0.0218(9) 0.0025(9) 0.0063(8) 0.0000(8)
C14 0.0300(10) 0.0233(13) 0.0212(9) -0.0001(9) 0.0035(8) 0.0021(8)
C15 0.0299(10) 0.0232(12) 0.0155(8) -0.0023(9) 0.0046(7) 0.0008(8)
C16 0.0272(10) 0.0205(12) 0.0173(8) -0.0035(9) 0.0069(7) -0.0011(8)
C17 0.0238(9) 0.0162(11) 0.0160(8) -0.0039(8) 0.0039(7) -0.0008(7)

loop_
_atom_type_symbol
_atom_type_description
_atom_type_scat_dispersion_real
_atom_type_scat_dispersion_imag
_atom_type_scat_source
C C 0.0033 0.0016 'International Tables Vol C Tables 4.2.6.8 and 6.1.1.4'
H H 0.0000 0.0000 'International Tables Vol C Tables 4.2.6.8 and 6.1.1.4'
N N 0.0061 0.0033 'International Tables Vol C Tables 4.2.6.8 and 6.1.1.4'
O O 0.0106 0.0060 'International Tables Vol C Tables 4.2.6.8 and 6.1.1.4'

loop_
_geom_angle_atom_site_label_1
_geom_angle_atom_site_label_2
_geom_angle_atom_site_label_3
_geom_angle_site_symmetry_1
_geom_angle_site_symmetry_3
_geom_angle
_geom_angle_publ_flag
C7 N1 C1 . . 128.76(16) ?
C7 N1 H1N1 . . 110.5(16) ?
C1 N1 H1N1 . . 120.5(16) ?
C2 N2 H1N2 . . 113.4(17) ?
C2 N2 H2N2 . . 116.1(15) ?
H1N2 N2 H2N2 . . 120(2) ?
O2 N3 O3 . . 123.00(17) ?
O2 N3 C5 . . 118.54(18) ?
O3 N3 C5 . . 118.46(17) ?
C6 C1 N1 . . 123.48(18) ?
C6 C1 C2 . . 120.14(18) ?
N1 C1 C2 . . 116.36(16) ?
N2 C2 C3 . . 120.35(19) ?
N2 C2 C1 . . 120.83(19) ?
C3 C2 C1 . . 118.74(17) ?
C4 C3 C2 . . 121.19(19) ?
C4 C3 H3A . . 119.4 ?
C2 C3 H3A . . 119.4 ?
C3 C4 C5 . . 118.71(19) ?
C3 C4 H4A . . 120.6 ?
C5 C4 H4A . . 120.6 ?
C4 C5 C6 . . 122.52(17) ?
C4 C5 N3 . . 118.49(18) ?
C6 C5 N3 . . 118.99(18) ?
C5 C6 C1 . . 118.63(19) ?
C5 C6 H6A . . 120.7 ?
C1 C6 H6A . . 120.7 ?
N1 C7 C8 . . 121.09(17) ?
N1 C7 H7A . . 119.5 ?
C8 C7 H7A . . 119.5 ?
C7 C8 C9 . . 118.92(18) ?
C7 C8 C17 . . 121.33(16) ?
C9 C8 C17 . . 119.71(17) ?
O1 C9 C10 . . 119.21(17) ?
O1 C9 C8 . . 122.43(18) ?
C10 C9 C8 . . 118.36(18) ?
C11 C10 C9 . . 121.25(17) ?
C11 C10 H10A . . 119.4 ?
C9 C10 H10A . . 119.4 ?
C10 C11 C12 . . 122.52(19) ?
C10 C11 H11A . . 118.7 ?
C12 C11 H11A . . 118.7 ?
C13 C12 C17 . . 120.24(17) ?
C13 C12 C11 . . 120.69(18) ?
C17 C12 C11 . . 119.05(18) ?
C14 C13 C12 . . 121.21(19) ?
C14 C13 H13A . . 119.4 ?
C12 C13 H13A . . 119.4 ?
C13 C14 C15 . . 118.7(2) ?
C13 C14 H14A . . 120.6 ?
C15 C14 H14A . . 120.6 ?
C16 C15 C14 . . 121.52(18) ?
C16 C15 H15A . . 119.2 ?
C14 C15 H15A . . 119.2 ?
C15 C16 C17 . . 121.11(19) ?
C15 C16 H16A . . 119.4 ?
C17 C16 H16A . . 119.4 ?
C16 C17 C12 . . 117.18(18) ?
C16 C17 C8 . . 123.74(18) ?
C12 C17 C8 . . 119.08(16) ?

loop_
_geom_bond_atom_site_label_1
_geom_bond_atom_site_label_2
_geom_bond_site_symmetry_2
_geom_bond_distance
_geom_bond_publ_flag
O1 C9 . 1.289(2) ?
O2 N3 . 1.220(2) ?
O3 N3 . 1.237(2) ?
N1 C7 . 1.315(3) ?
N1 C1 . 1.406(2) ?
N1 H1N1 . 1.00(3) ?
N2 C2 . 1.364(2) ?
N2 H1N2 . 0.89(3) ?
N2 H2N2 . 0.94(3) ?
N3 C5 . 1.455(2) ?
C1 C6 . 1.386(2) ?
C1 C2 . 1.413(3) ?
C2 C3 . 1.397(3) ?
C3 C4 . 1.371(3) ?
C3 H3A . 0.9300 ?
C4 C5 . 1.380(3) ?
C4 H4A . 0.9300 ?
C5 C6 . 1.381(3) ?
C6 H6A . 0.9300 ?
C7 C8 . 1.405(3) ?
C7 H7A . 0.9300 ?
C8 C9 . 1.438(3) ?
C8 C17 . 1.454(3) ?
C9 C10 . 1.434(3) ?
C10 C11 . 1.344(3) ?
C10 H10A . 0.9300 ?
C11 C12 . 1.427(3) ?
C11 H11A . 0.9300 ?
C12 C13 . 1.402(3) ?
C12 C17 . 1.417(3) ?
C13 C14 . 1.374(3) ?
C13 H13A . 0.9300 ?
C14 C15 . 1.391(3) ?
C14 H14A . 0.9300 ?
C15 C16 . 1.372(3) ?
C15 H15A . 0.9300 ?
C16 C17 . 1.412(3) ?
C16 H16A . 0.9300 ?

loop_
_geom_hbond_atom_site_label_D
_geom_hbond_atom_site_label_H
_geom_hbond_atom_site_label_A
_geom_hbond_site_symmetry_A
_geom_hbond_distance_DH
_geom_hbond_distance_HA
_geom_hbond_distance_DA
_geom_hbond_angle_DHA
_geom_hbond_publ_flag
N1 H1N1 O1 1_555 1.01(3) 1.61(3) 2.505(2) 146(3) y
N1 H1N1 N2 1_555 1.01(3) 2.39(3) 2.737(3) 100(2) y
N2 H1N2 O1 3_757 0.89(3) 2.47(3) 3.219(3) 142.0(19) y
N2 H2N2 O1 3_747 0.95(3) 1.98(3) 2.879(3) 158.6(19) y
C6 H6A O3 2_756 0.93 2.57 3.489(3) 168 y
C15 H15A O2 2_766 0.93 2.51 3.161(3) 127 y

loop_
_geom_torsion_atom_site_label_1
_geom_torsion_atom_site_label_2
_geom_torsion_atom_site_label_3
_geom_torsion_atom_site_label_4
_geom_torsion_site_symmetry_1
_geom_torsion_site_symmetry_2
_geom_torsion_site_symmetry_3
_geom_torsion_site_symmetry_4
_geom_torsion
_geom_torsion_publ_flag
C7 N1 C1 C6 . . . . -2.5(3) ?
C7 N1 C1 C2 . . . . 179.1(2) ?
C6 C1 C2 N2 . . . . -179.3(2) ?
N1 C1 C2 N2 . . . . -0.8(3) ?
C6 C1 C2 C3 . . . . -2.4(3) ?
N1 C1 C2 C3 . . . . 176.07(18) ?
N2 C2 C3 C4 . . . . 178.5(2) ?
C1 C2 C3 C4 . . . . 1.6(3) ?
C2 C3 C4 C5 . . . . 0.8(3) ?
C3 C4 C5 C6 . . . . -2.4(3) ?
C3 C4 C5 N3 . . . . 178.11(19) ?
O2 N3 C5 C4 . . . . 8.4(3) ?
O3 N3 C5 C4 . . . . -171.70(19) ?
O2 N3 C5 C6 . . . . -171.2(2) ?
O3 N3 C5 C6 . . . . 8.8(3) ?
C4 C5 C6 C1 . . . . 1.5(3) ?
N3 C5 C6 C1 . . . . -178.97(19) ?
N1 C1 C6 C5 . . . . -177.46(19) ?
C2 C1 C6 C5 . . . . 0.9(3) ?
C1 N1 C7 C8 . . . . 175.18(19) ?
N1 C7 C8 C9 . . . . -1.9(3) ?
N1 C7 C8 C17 . . . . -179.45(19) ?
C7 C8 C9 O1 . . . . 4.3(3) ?
C17 C8 C9 O1 . . . . -178.14(19) ?
C7 C8 C9 C10 . . . . -175.65(19) ?
C17 C8 C9 C10 . . . . 2.0(3) ?
O1 C9 C10 C11 . . . . 178.1(2) ?
C8 C9 C10 C11 . . . . -2.0(3) ?
C9 C10 C11 C12 . . . . 0.5(3) ?
C10 C11 C12 C13 . . . . -179.9(2) ?
C10 C11 C12 C17 . . . . 1.1(3) ?
C17 C12 C13 C14 . . . . 0.6(3) ?
C11 C12 C13 C14 . . . . -178.3(2) ?
C12 C13 C14 C15 . . . . -1.0(3) ?
C13 C14 C15 C16 . . . . 0.5(3) ?
C14 C15 C16 C17 . . . . 0.4(3) ?
C15 C16 C17 C12 . . . . -0.8(3) ?
C15 C16 C17 C8 . . . . 179.5(2) ?
C13 C12 C17 C16 . . . . 0.3(3) ?
C11 C12 C17 C16 . . . . 179.27(19) ?
C13 C12 C17 C8 . . . . 179.96(19) ?
C11 C12 C17 C8 . . . . -1.0(3) ?
C7 C8 C17 C16 . . . . -3.2(3) ?
C9 C8 C17 C16 . . . . 179.21(19) ?
C7 C8 C17 C12 . . . . 177.07(19) ?
C9 C8 C17 C12 . . . . -0.5(3) ?
